data_7036772
loop_
_publ_author_name
'Izarova, N. V.'
'Kla\&s, L'
'de Oliveira, P.'
'Mbomekalle, I.-M.'
'Peters, V.'
'Haarmann, F.'
'K\"ogerler, P'

_publ_section_title
;
 Tin(ii)-functionalization of the archetypal {P8W48} polyoxotungstate.
;
_journal_issue 44
_journal_name_full 'Dalton transactions (Cambridge, England : 2003)'
_journal_page_first 19200
_journal_page_last 19206
_journal_paper_doi 10.1039/c5dt03164h
_journal_volume 44
_journal_year 2015
_chemical_formula_sum 'H105 K46.75 Li26.25 O424 P16 Sn7 W96'
_chemical_formula_weight 27875.89
_chemical_name_systematic
; 
 ? 
;
_space_group_IT_number 83
_symmetry_cell_setting tetragonal
_symmetry_space_group_name_Hall '-P 4'
_symmetry_space_group_name_H-M 'P 4/m'
_atom_sites_solution_hydrogens notdet
_atom_sites_solution_primary direct
_atom_sites_solution_secondary difmap
_audit_creation_method SHELXL-97
_cell_angle_alpha 90.00
_cell_angle_beta 90.00
_cell_angle_gamma 90.00
_cell_formula_units_Z 1
_cell_length_a 24.0852(3)
_cell_length_b 24.0852(3)
_cell_length_c 21.6371(5)
_cell_measurement_reflns_used 5968
_cell_measurement_temperature 120.00(10)
_cell_measurement_theta_max 27.2320
_cell_measurement_theta_min 3.2660
_cell_volume 12551.6(4)
_computing_cell_refinement
;
CrysAlisPro, Agilent Technologies,
Version 1.171.36.28 (release 01-02-2013 CrysAlis171 .NET)
(compiled Feb  1 2013,16:14:44)
;
_computing_data_collection
;
CrysAlisPro, Agilent Technologies,
Version 1.171.36.28 (release 01-02-2013 CrysAlis171 .NET)
(compiled Feb  1 2013,16:14:44)
;
_computing_data_reduction
;
CrysAlisPro, Agilent Technologies,
Version 1.171.36.28 (release 01-02-2013 CrysAlis171 .NET)
(compiled Feb  1 2013,16:14:44)
;
_computing_structure_refinement 'SHELXL-97 (Sheldrick, 2008)'
_computing_structure_solution 'SHELXS-97 (Sheldrick, 2008)'
_diffrn_ambient_temperature 120.00(10)
_diffrn_measured_fraction_theta_full 0.997
_diffrn_measured_fraction_theta_max 0.906
_diffrn_measurement_device_type 'SuperNova, Dual, Cu at zero, Atlas'
_diffrn_measurement_method '\f and \w scans'
_diffrn_radiation_monochromator graphite
_diffrn_radiation_source 'fine-focus sealed tube'
_diffrn_radiation_type MoK\a
_diffrn_radiation_wavelength 0.71073
_diffrn_reflns_av_R_equivalents 0.1579
_diffrn_reflns_av_sigmaI/netI 0.2066
_diffrn_reflns_limit_h_max 32
_diffrn_reflns_limit_h_min -31
_diffrn_reflns_limit_k_max 31
_diffrn_reflns_limit_k_min -24
_diffrn_reflns_limit_l_max 29
_diffrn_reflns_limit_l_min -29
_diffrn_reflns_number 59068
_diffrn_reflns_theta_full 25.00
_diffrn_reflns_theta_max 29.09
_diffrn_reflns_theta_min 2.84
_exptl_absorpt_coefficient_mu 22.769
_exptl_absorpt_correction_T_max 0.4628
_exptl_absorpt_correction_T_min 0.1188
_exptl_absorpt_correction_type multi-scan
_exptl_absorpt_process_details
;
CrysAlisPro, Agilent Technologies,
Version 1.171.36.28 (release 01-02-2013 CrysAlis171 .NET)
(compiled Feb  1 2013,16:14:44)
Empirical absorption correction using spherical harmonics,
 implemented in SCALE3 ABSPACK scaling algorithm.
;
_exptl_crystal_colour orange
_exptl_crystal_density_diffrn 3.688
_exptl_crystal_density_method 'not measured'
_exptl_crystal_description block
_exptl_crystal_F_000 12158
_exptl_crystal_size_max 0.21
_exptl_crystal_size_mid 0.15
_exptl_crystal_size_min 0.04
_refine_diff_density_max 5.399
_refine_diff_density_min -3.408
_refine_diff_density_rms 0.743
_refine_ls_extinction_method none
_refine_ls_goodness_of_fit_ref 1.053
_refine_ls_matrix_type full
_refine_ls_number_parameters 475
_refine_ls_number_reflns 15645
_refine_ls_number_restraints 13
_refine_ls_restrained_S_all 1.053
_refine_ls_R_factor_all 0.1979
_refine_ls_R_factor_gt 0.0813
_refine_ls_shift/su_max 0.001
_refine_ls_shift/su_mean 0.000
_refine_ls_structure_factor_coef Fsqd
_refine_ls_weighting_details 'calc w=1/[\s^2^(Fo^2^)+(0.0674P)^2^+110.2793P] where P=(Fo^2^+2Fc^2^)/3'
_refine_ls_weighting_scheme calc
_refine_ls_wR_factor_gt 0.1576
_refine_ls_wR_factor_ref 0.2217
_reflns_number_gt 7520
_reflns_number_total 15645
_reflns_threshold_expression >2sigma(I)
_cod_data_source_file c5dt03164h1.cif
_cod_data_source_block 5h
_cod_depositor_comments 'Adding full bibliography for 7036772--7036774.cif.'
_cod_original_sg_symbol_H-M P4/m
_cod_database_code 7036772

loop_
_symmetry_equiv_pos_as_xyz
'x, y, z'
'-x, -y, z'
'-y, x, z'
'y, -x, z'
'-x, -y, -z'
'x, y, -z'
'y, -x, -z'
'-y, x, -z'

loop_
_atom_site_label
_atom_site_type_symbol
_atom_site_fract_x
_atom_site_fract_y
_atom_site_fract_z
_atom_site_U_iso_or_equiv
_atom_site_adp_type
_atom_site_occupancy
_atom_site_symmetry_multiplicity
_atom_site_calc_flag
_atom_site_refinement_flags
_atom_site_disorder_group
W1 W 0.94191(4) 0.37209(5) 0.07742(5) 0.0167(3) Uani 1 1 d . .
W2 W 1.09463(4) 0.39527(4) 0.07779(5) 0.0156(3) Uani 1 1 d . .
W3 W 1.03227(5) 0.26909(5) 0.15629(5) 0.0184(3) Uani 1 1 d . .
W4 W 0.66933(5) 0.23618(5) 0.07768(5) 0.0182(3) Uani 1 1 d . .
W5 W 0.79456(5) 0.17569(5) 0.15594(5) 0.0203(3) Uani 1 1 d . .
W6 W 0.80065(5) 0.31471(5) 0.07744(5) 0.0176(3) Uani 1 1 d . .
W7 W 0.87371(5) 0.49288(5) 0.42279(5) 0.0186(3) Uani 1 1 d . .
W8 W 0.87249(5) 0.33897(5) 0.42222(5) 0.0190(3) Uani 1 1 d . .
W9 W 0.75729(5) 0.41914(4) 0.34342(5) 0.0170(3) Uani 1 1 d . .
W10 W 0.78576(5) 0.21100(5) 0.42207(5) 0.0186(3) Uani 1 1 d . .
W11 W 0.66935(4) 0.28904(5) 0.34399(5) 0.0177(3) Uani 1 1 d . .
W12 W 0.64296(5) 0.15417(5) 0.42252(5) 0.0182(3) Uani 1 1 d . .
P1 P 1.0318(4) 0.2866(4) 0.0000 0.014(2) Uani 1 2 d S .
P2 P 0.7844(4) 0.1893(4) 0.0000 0.011(2) Uani 1 2 d SU .
P3 P 0.7749(4) 0.4164(4) 0.5000 0.016(2) Uani 1 2 d S .
P4 P 0.6786(4) 0.2741(4) 0.5000 0.016(2) Uani 1 2 d S .
Sn1 Sn 0.9242(4) 0.1951(5) 0.0799(5) 0.079(3) Uani 0.299(4) 1 d P .
Sn2 Sn 0.9243(5) 0.1917(7) 0.2267(8) 0.079(3) Uani 0.201(4) 1 d P .
Sn3 Sn 0.5380(6) 0.3048(9) 0.4083(8) 0.086(5) Uani 0.237(9) 1 d P 1
Sn4 Sn 0.5351(8) 0.3219(13) 0.2799(10) 0.086(5) Uani 0.141(6) 1 d P 2
K12 K 0.5431(7) 0.2773(11) 0.4409(9) 0.086(5) Uani 0.622(11) 1 d P 3
O1T O 0.9120(8) 0.4192(7) 0.1267(9) 0.025(5) Uiso 1 1 d . .
O2T O 1.1021(7) 0.4514(7) 0.1278(8) 0.017(4) Uiso 1 1 d . .
O3T O 0.9898(7) 0.2099(7) 0.1603(9) 0.025(5) Uiso 1 1 d . .
O3 O 1.0292(7) 0.2922(7) 0.2320(8) 0.020(4) Uiso 1 1 d . .
O4T O 0.6240(7) 0.2682(7) 0.1282(9) 0.026(5) Uiso 1 1 d . .
O5T O 0.7835(6) 0.1924(6) 0.2324(8) 0.011(4) Uiso 1 1 d . .
O5 O 0.8661(8) 0.1609(8) 0.1568(9) 0.030(5) Uiso 1 1 d . .
O6T O 0.7895(7) 0.3672(7) 0.1300(8) 0.015(4) Uiso 1 1 d . .
O7T O 0.9260(7) 0.5124(7) 0.3724(9) 0.022(4) Uiso 1 1 d . .
O8T O 0.9250(7) 0.3215(7) 0.3707(9) 0.025(5) Uiso 1 1 d . .
O9 O 0.7074(7) 0.4733(7) 0.3403(8) 0.016(4) Uiso 1 1 d . .
O9T O 0.7790(7) 0.4152(7) 0.2672(9) 0.021(4) Uiso 1 1 d . .
O10T O 0.8228(7) 0.1692(7) 0.3718(9) 0.021(4) Uiso 1 1 d . .
O11H O 0.5997(8) 0.3170(8) 0.3407(9) 0.029(5) Uiso 1 1 d . .
O11 O 0.9187(10) 0.4060(10) 0.0000 0.017(6) Uiso 1 2 d S .
O11T O 0.6811(8) 0.2706(8) 0.2690(9) 0.030(5) Uiso 1 1 d . .
O1P1 O 0.9749(10) 0.3142(10) 0.0000 0.015(6) Uiso 1 2 d S .
O12 O 1.0123(7) 0.4053(7) 0.0721(8) 0.018(4) Uiso 1 1 d . .
O12T O 0.6421(7) 0.0980(7) 0.3710(9) 0.022(4) Uiso 1 1 d . .
O1P2 O 0.7212(10) 0.1967(10) 0.0000 0.018(6) Uiso 1 2 d S .
O13 O 0.9705(6) 0.3164(6) 0.1294(8) 0.009(4) Uiso 1 1 d . .
O1P3 O 0.8135(9) 0.4692(9) 0.5000 0.007(5) Uiso 1 2 d S .
O1P4 O 0.7394(10) 0.2561(10) 0.5000 0.017(6) Uiso 1 2 d S .
O16 O 0.8758(7) 0.3207(7) 0.0698(9) 0.020(4) Uiso 1 1 d . .
O2P1 O 1.0774(9) 0.3339(9) 0.0000 0.008(5) Uiso 1 2 d S .
O22 O 1.0969(10) 0.4350(10) 0.0000 0.016(6) Uiso 1 2 d S .
O2P2 O 0.8025(7) 0.1603(7) 0.0568(8) 0.017(4) Uiso 1 1 d . .
O2P3 O 0.8140(9) 0.3647(9) 0.5000 0.010(5) Uiso 1 2 d S .
O23 O 1.0780(7) 0.3365(7) 0.1287(8) 0.018(4) Uiso 1 1 d . .
O24 O 1.1679(7) 0.3766(7) 0.0688(8) 0.014(4) Uiso 1 1 d . .
O2P4 O 0.6640(7) 0.3063(7) 0.4427(8) 0.012(4) Uiso 1 1 d . .
O3P1 O 1.0362(7) 0.2507(7) 0.0582(9) 0.019(4) Uiso 1 1 d . .
O3P2 O 0.8088(11) 0.2514(11) 0.0000 0.026(7) Uiso 1 2 d S .
O3P3 O 0.7402(7) 0.4199(7) 0.4415(9) 0.021(5) Uiso 1 1 d . .
O3P4 O 0.6434(11) 0.2192(10) 0.5000 0.025(7) Uiso 1 2 d S .
O35 O 1.1019(7) 0.2309(7) 0.1601(8) 0.019(4) Uiso 1 1 d . .
O44 O 0.6338(9) 0.2595(9) 0.0000 0.013(6) Uiso 1 2 d S .
O45 O 0.7162(7) 0.1963(7) 0.1296(8) 0.015(4) Uiso 1 1 d . .
O46 O 0.7201(7) 0.2935(7) 0.0711(8) 0.017(4) Uiso 1 1 d . .
O56 O 0.8090(7) 0.2524(7) 0.1302(8) 0.020(4) Uiso 1 1 d . .
O66 O 0.7903(10) 0.3515(10) 0.0000 0.022(6) Uiso 1 2 d S .
O77 O 0.9117(9) 0.5050(9) 0.5000 0.013(6) Uiso 1 2 d S .
O78 O 0.8955(6) 0.4170(6) 0.4295(7) 0.009(4) Uiso 1 1 d . .
O79 O 0.8175(7) 0.4700(7) 0.3697(9) 0.021(4) Uiso 1 1 d . .
O88 O 0.9112(10) 0.3270(10) 0.5000 0.016(6) Uiso 1 2 d S .
O89 O 0.8165(7) 0.3621(7) 0.3706(8) 0.018(4) Uiso 1 1 d . .
O100 O 0.8105(9) 0.1793(9) 0.5000 0.013(6) Uiso 1 2 d S .
O101 O 0.7441(7) 0.2548(7) 0.3697(8) 0.020(4) Uiso 1 1 d . .
O102 O 0.7220(7) 0.1610(7) 0.4264(8) 0.019(4) Uiso 1 1 d . .
O112 O 0.6430(7) 0.2163(7) 0.3715(8) 0.013(4) Uiso 1 1 d . .
O122 O 0.6443(10) 0.1146(11) 0.5000 0.025(7) Uiso 1 2 d S .
O712 O 0.5640(7) 0.1626(7) 0.4294(8) 0.016(4) Uiso 1 1 d . .
O810 O 0.8404(7) 0.2687(7) 0.4330(8) 0.012(4) Uiso 1 1 d . .
O911 O 0.7076(7) 0.3587(7) 0.3411(9) 0.021(4) Uiso 1 1 d . .
K1 K 1.0000 0.5000 0.0000 0.024(3) Uani 1 4 d SU .
K2 K 1.1066(3) 0.2524(3) 0.3079(3) 0.0357(17) Uani 1 1 d . .
K3 K 0.7935(3) 0.3030(3) 0.2495(4) 0.044(2) Uani 1 1 d . .
K4 K 0.9958(3) 0.4096(3) 0.3636(4) 0.040(2) Uani 1 1 d . .
K5 K 0.8177(3) 0.4735(3) 0.1653(4) 0.055(2) Uani 1 1 d . .
K6 K 1.0663(10) 0.1507(11) 0.0000 0.098(13) Uani 0.50 2 d SP .
K7 K 1.0000 0.5000 0.1839(16) 0.056(9) Uani 0.38 2 d SP .
K8 K 1.0192(12) 0.2899(14) 0.5000 0.057(9) Uani 0.38 2 d SP .
K9 K 1.1746(18) 0.5214(18) 0.0000 0.047(12) Uiso 0.25 2 d SP .
K10 K 0.6328(15) 0.4097(15) 0.5000 0.028(9) Uiso 0.25 2 d SP .
K11 K 0.690(2) 0.416(2) 0.0000 0.044(15) Uiso 0.19 2 d SP .
O1W O 0.6589(8) 0.1586(8) 0.2400(10) 0.032(5) Uiso 1 1 d . .
O2W O 0.9987(11) 0.5839(11) 0.5000 0.030(7) Uiso 1 2 d S .
O3W O 0.9379(16) 0.1922(16) 0.5000 0.037(10) Uiso 0.75 2 d SP .
O4W O 1.0480(9) 0.4087(10) 0.2515(12) 0.053(7) Uiso 1 1 d . .
O5W O 0.9024(13) 0.3262(13) 0.2423(16) 0.052(9) Uiso 0.75 1 d P .
O6W O 0.8281(15) 0.0651(15) 0.5000 0.062(11) Uiso 1 2 d S .
O7W O 1.0068(12) 0.2383(12) 0.3734(14) 0.042(8) Uiso 0.75 1 d P .
O8W O 0.5467(16) 0.1683(16) 0.266(2) 0.035(11) Uiso 0.50 1 d P .
O9W O 0.9098(15) 0.4503(15) 0.2557(18) 0.025(9) Uiso 0.50 1 d P .
O10W O 0.564(2) 0.456(2) 0.426(2) 0.063(16) Uiso 0.50 1 d P .
O2SN O 0.550(2) 0.274(2) 0.223(3) 0.039(15) Uiso 0.38 1 d P .
O12W O 1.251(3) 0.490(3) -0.077(3) 0.022(18) Uiso 0.25 1 d P .

loop_
_atom_site_aniso_label
_atom_site_aniso_U_11
_atom_site_aniso_U_22
_atom_site_aniso_U_33
_atom_site_aniso_U_23
_atom_site_aniso_U_13
_atom_site_aniso_U_12
W1 0.0144(5) 0.0189(6) 0.0168(6) -0.0008(5) -0.0002(5) 0.0005(4)
W2 0.0165(6) 0.0133(5) 0.0170(6) -0.0016(5) -0.0004(5) -0.0013(4)
W3 0.0178(6) 0.0206(6) 0.0168(6) 0.0018(5) 0.0002(5) -0.0001(5)
W4 0.0167(6) 0.0198(6) 0.0180(6) -0.0016(5) 0.0018(5) -0.0003(5)
W5 0.0247(6) 0.0204(6) 0.0158(6) 0.0006(5) -0.0011(5) -0.0027(5)
W6 0.0189(6) 0.0181(6) 0.0159(6) -0.0013(5) 0.0011(5) -0.0034(5)
W7 0.0172(6) 0.0210(6) 0.0177(6) 0.0002(5) 0.0012(5) -0.0048(5)
W8 0.0159(6) 0.0247(6) 0.0163(6) -0.0008(5) 0.0009(5) 0.0056(5)
W9 0.0185(6) 0.0156(6) 0.0168(6) 0.0000(5) -0.0023(5) -0.0021(5)
W10 0.0183(6) 0.0223(6) 0.0153(6) -0.0016(5) 0.0012(5) 0.0069(5)
W11 0.0175(6) 0.0185(6) 0.0172(6) 0.0015(5) -0.0020(5) -0.0026(5)
W12 0.0249(6) 0.0142(6) 0.0154(6) -0.0004(5) 0.0002(5) -0.0031(5)
P1 0.015(5) 0.018(5) 0.010(5) 0.000 0.000 -0.004(4)
P2 0.010(4) 0.021(5) 0.003(4) 0.000 0.000 -0.011(4)
P3 0.021(5) 0.006(4) 0.021(6) 0.000 0.000 -0.003(4)
P4 0.016(5) 0.020(5) 0.011(5) 0.000 0.000 -0.007(4)
Sn1 0.027(4) 0.126(8) 0.085(7) -0.061(6) 0.020(4) -0.042(5)
Sn2 0.027(4) 0.126(8) 0.085(7) -0.061(6) 0.020(4) -0.042(5)
Sn3 0.037(5) 0.174(14) 0.048(8) -0.002(8) -0.004(6) -0.032(7)
Sn4 0.037(5) 0.174(14) 0.048(8) -0.002(8) -0.004(6) -0.032(7)
K12 0.037(5) 0.174(14) 0.048(8) -0.002(8) -0.004(6) -0.032(7)
K1 0.014(5) 0.019(5) 0.038(7) 0.000 0.000 0.009(4)
K2 0.043(4) 0.043(4) 0.021(4) -0.007(3) 0.003(4) 0.017(4)
K3 0.062(5) 0.029(4) 0.040(5) -0.016(4) 0.013(4) -0.008(4)
K4 0.021(3) 0.035(4) 0.063(6) -0.011(4) 0.005(4) -0.009(3)
K5 0.055(5) 0.036(4) 0.075(7) -0.005(5) 0.033(5) -0.009(4)
K6 0.024(12) 0.052(16) 0.22(4) 0.000 0.000 0.006(12)
K7 0.09(2) 0.008(12) 0.07(2) 0.000 0.000 0.004(14)
K8 0.029(16) 0.06(2) 0.08(3) 0.000 0.000 0.008(15)

loop_
_atom_type_symbol
_atom_type_description
_atom_type_scat_dispersion_real
_atom_type_scat_dispersion_imag
_atom_type_scat_source
H H 0.0000 0.0000 'International Tables Vol C Tables 4.2.6.8 and 6.1.1.4'
Li Li -0.0003 0.0001 'International Tables Vol C Tables 4.2.6.8 and 6.1.1.4'
O O 0.0106 0.0060 'International Tables Vol C Tables 4.2.6.8 and 6.1.1.4'
P P 0.1023 0.0942 'International Tables Vol C Tables 4.2.6.8 and 6.1.1.4'
K K 0.2009 0.2494 'International Tables Vol C Tables 4.2.6.8 and 6.1.1.4'
Sn Sn -0.6537 1.4246 'International Tables Vol C Tables 4.2.6.8 and 6.1.1.4'
W W -0.8490 6.8722 'International Tables Vol C Tables 4.2.6.8 and 6.1.1.4'

loop_
_geom_angle_atom_site_label_1
_geom_angle_atom_site_label_2
_geom_angle_atom_site_label_3
_geom_angle
_geom_angle_site_symmetry_1
_geom_angle_site_symmetry_3
O1T W1 O12 97.8(8) . .
O1T W1 O13 104.7(8) . .
O12 W1 O13 90.6(7) . .
O1T W1 O11 97.9(9) . .
O12 W1 O11 91.6(9) . .
O13 W1 O11 156.8(8) . .
O1T W1 O16 97.1(8) . .
O12 W1 O16 165.0(7) . .
O13 W1 O16 84.3(7) . .
O11 W1 O16 87.8(9) . .
O1T W1 O1P1 172.0(8) . .
O12 W1 O1P1 84.5(8) . .
O13 W1 O1P1 82.9(6) . .
O11 W1 O1P1 74.3(7) . .
O16 W1 O1P1 81.0(8) . .
O1T W1 K1 83.8(6) . .
O12 W1 K1 44.8(5) . .
O13 W1 K1 135.4(5) . .
O11 W1 K1 51.8(7) . .
O16 W1 K1 139.0(5) . .
O1P1 W1 K1 92.5(5) . .
O1T W1 K7 45.3(6) . .
O12 W1 K7 53.5(6) . .
O13 W1 K7 94.3(6) . .
O11 W1 K7 105.5(7) . .
O16 W1 K7 140.8(6) . .
O1P1 W1 K7 137.9(6) . .
K1 W1 K7 60.6(4) . .
O2T W2 O24 99.1(8) . .
O2T W2 O23 104.4(8) . .
O24 W2 O23 94.8(7) . .
O2T W2 O22 98.8(8) . .
O24 W2 O22 90.1(9) . .
O23 W2 O22 155.1(8) . .
O2T W2 O12 92.6(8) . .
O24 W2 O12 167.9(7) . .
O23 W2 O12 85.1(7) . .
O22 W2 O12 85.1(9) . .
O2T W2 O2P1 169.0(7) . .
O24 W2 O2P1 86.4(8) . .
O23 W2 O2P1 84.5(7) . .
O22 W2 O2P1 71.5(7) . .
O12 W2 O2P1 81.6(7) . .
O2T W2 K1 79.7(6) . .
O24 W2 K1 134.1(5) . .
O23 W2 K1 130.3(5) . .
O22 W2 K1 45.8(7) . .
O12 W2 K1 45.3(5) . .
O2P1 W2 K1 89.7(5) . .
O2T W2 K9 67.6(7) . .
O24 W2 K9 71.1(8) . .
O23 W2 K9 161.6(7) . .
O22 W2 K9 40.6(7) . .
O12 W2 K9 111.2(8) . .
O2P1 W2 K9 105.7(5) . .
K1 W2 K9 66.1(6) . .
O2T W2 K7 39.8(6) . .
O24 W2 K7 138.2(6) . .
O23 W2 K7 91.0(6) . .
O22 W2 K7 101.5(7) . .
O12 W2 K7 53.8(6) . .
O2P1 W2 K7 135.4(6) . .
K1 W2 K7 60.4(4) . .
K9 W2 K7 92.1(6) . .
O3 W3 O3T 101.0(8) . .
O3 W3 O35 98.7(8) . .
O3T W3 O35 96.8(8) . .
O3 W3 O13 93.5(7) . .
O3T W3 O13 92.5(7) . .
O35 W3 O13 162.9(7) . .
O3 W3 O23 92.5(8) . .
O3T W3 O23 165.8(8) . .
O35 W3 O23 85.6(7) . .
O13 W3 O23 82.0(6) . .
O3 W3 O3P1 173.0(7) . .
O3T W3 O3P1 84.7(8) . .
O35 W3 O3P1 84.6(7) . .
O13 W3 O3P1 82.0(7) . .
O23 W3 O3P1 81.6(7) . .
O3 W3 K2 39.6(6) . .
O3T W3 K2 98.5(6) . .
O35 W3 K2 59.6(6) . .
O13 W3 K2 133.0(5) . .
O23 W3 K2 94.7(5) . .
O3P1 W3 K2 144.2(5) . .
O4T W4 O46 97.7(8) . .
O4T W4 O45 103.4(8) . .
O46 W4 O45 91.8(7) . .
O4T W4 O44 98.0(8) . .
O46 W4 O44 90.5(8) . .
O45 W4 O44 158.0(8) . .
O4T W4 O24 94.5(8) . 3_645
O46 W4 O24 167.5(7) . 3_645
O45 W4 O24 88.2(7) . 3_645
O44 W4 O24 85.0(8) . 3_645
O4T W4 O1P2 172.2(8) . .
O46 W4 O1P2 83.9(8) . .
O45 W4 O1P2 84.2(7) . .
O44 W4 O1P2 74.3(7) . .
O24 W4 O1P2 83.7(8) 3_645 .
O5T W5 O5 100.9(8) . .
O5T W5 O35 97.1(8) . 3_645
O5 W5 O35 97.3(8) . 3_645
O5T W5 O56 94.6(7) . .
O5 W5 O56 91.2(8) . .
O35 W5 O56 164.0(8) 3_645 .
O5T W5 O45 93.9(7) . .
O5 W5 O45 164.1(8) . .
O35 W5 O45 86.7(7) 3_645 .
O56 W5 O45 81.7(7) . .
O5T W5 O2P2 174.5(7) . .
O5 W5 O2P2 83.7(8) . .
O35 W5 O2P2 85.1(7) 3_645 .
O56 W5 O2P2 82.2(7) . .
O45 W5 O2P2 81.2(7) . .
O5T W5 K3 43.6(5) . .
O5 W5 K3 99.8(6) . .
O35 W5 K3 139.4(6) 3_645 .
O56 W5 K3 51.1(5) . .
O45 W5 K3 86.8(5) . .
O2P2 W5 K3 133.1(5) . .
O5T W5 K2 40.2(5) . 3_645
O5 W5 K2 101.0(7) . 3_645
O35 W5 K2 57.0(6) 3_645 3_645
O56 W5 K2 134.5(5) . 3_645
O45 W5 K2 94.1(5) . 3_645
O2P2 W5 K2 142.2(5) . 3_645
K3 W5 K2 83.59(16) . 3_645
O6T W6 O16 99.0(8) . .
O6T W6 O56 101.6(8) . .
O16 W6 O56 90.7(8) . .
O6T W6 O66 102.6(9) . .
O16 W6 O66 90.8(9) . .
O56 W6 O66 155.3(9) . .
O6T W6 O46 94.7(7) . .
O16 W6 O46 166.3(8) . .
O56 W6 O46 86.7(7) . .
O66 W6 O46 86.1(9) . .
O6T W6 O3P2 173.0(8) . .
O16 W6 O3P2 84.3(9) . .
O56 W6 O3P2 84.5(7) . .
O66 W6 O3P2 71.1(8) . .
O46 W6 O3P2 82.1(8) . .
O6T W6 K3 52.5(6) . .
O16 W6 K3 98.1(6) . .
O56 W6 K3 49.1(5) . .
O66 W6 K3 154.4(7) . .
O46 W6 K3 90.3(5) . .
O3P2 W6 K3 133.4(5) . .
O6T W6 K11 73.9(7) . .
O16 W6 K11 125.2(9) . .
O56 W6 K11 144.1(9) . .
O66 W6 K11 42.2(8) . .
O46 W6 K11 58.8(9) . .
O3P2 W6 K11 99.1(7) . .
K3 W6 K11 115.8(4) . .
O7T W7 O79 102.8(8) . .
O7T W7 O78 96.2(7) . .
O79 W7 O78 88.0(7) . .
O7T W7 O77 99.1(8) . .
O79 W7 O77 157.9(8) . .
O78 W7 O77 87.0(8) . .
O7T W7 O712 97.7(8) . 3_655
O79 W7 O712 88.8(7) . 3_655
O78 W7 O712 166.0(7) . 3_655
O77 W7 O712 91.0(8) . 3_655
O7T W7 O1P3 172.0(7) . .
O79 W7 O1P3 85.2(7) . .
O78 W7 O1P3 83.1(7) . .
O77 W7 O1P3 72.9(7) . .
O712 W7 O1P3 83.1(7) 3_655 .
O7T W7 K4 50.6(6) . .
O79 W7 K4 101.5(6) . .
O78 W7 K4 45.8(5) . .
O77 W7 K4 90.3(6) . .
O712 W7 K4 148.1(5) 3_655 .
O1P3 W7 K4 127.5(5) . .
O7T W7 K12 131.7(6) . 3_655
O79 W7 K12 57.9(6) . 3_655
O78 W7 K12 123.6(6) . 3_655
O77 W7 K12 108.2(7) . 3_655
O712 W7 K12 44.4(6) 3_655 3_655
O1P3 W7 K12 53.4(6) . 3_655
K4 W7 K12 159.2(3) . 3_655
O7T W7 K4 25.3(6) . 2_765
O79 W7 K4 122.1(6) . 2_765
O78 W7 K4 111.1(5) . 2_765
O77 W7 K4 79.7(6) . 2_765
O712 W7 K4 82.1(5) 3_655 2_765
O1P3 W7 K4 148.5(4) . 2_765
K4 W7 K4 66.74(18) . 2_765
K12 W7 K4 124.9(3) 3_655 2_765
O8T W8 O89 102.6(8) . .
O8T W8 O810 99.3(8) . .
O89 W8 O810 92.7(7) . .
O8T W8 O88 99.8(9) . .
O89 W8 O88 157.3(8) . .
O810 W8 O88 87.5(9) . .
O8T W8 O78 94.5(7) . .
O89 W8 O78 88.1(7) . .
O810 W8 O78 165.7(7) . .
O88 W8 O78 86.4(8) . .
O8T W8 O2P3 171.4(8) . .
O89 W8 O2P3 85.0(7) . .
O810 W8 O2P3 84.2(7) . .
O88 W8 O2P3 72.4(7) . .
O78 W8 O2P3 81.7(7) . .
O8T W8 K4 45.4(6) . .
O89 W8 K4 104.2(6) . .
O810 W8 K4 143.0(5) . .
O88 W8 K4 88.9(6) . .
O78 W8 K4 49.7(5) . .
O2P3 W8 K4 129.2(5) . .
O8T W8 K8 64.2(6) . .
O89 W8 K8 166.4(6) . .
O810 W8 K8 92.6(7) . .
O88 W8 K8 35.6(6) . .
O78 W8 K8 89.9(7) . .
O2P3 W8 K8 108.0(4) . .
K4 W8 K8 64.8(4) . .
O9T W9 O9 102.0(8) . .
O9T W9 O911 97.1(8) . .
O9 W9 O911 97.9(7) . .
O9T W9 O79 95.0(8) . .
O9 W9 O79 92.9(7) . .
O911 W9 O79 161.7(8) . .
O9T W9 O89 91.5(8) . .
O9 W9 O89 165.2(8) . .
O911 W9 O89 86.1(7) . .
O79 W9 O89 79.9(7) . .
O9T W9 O3P3 172.9(7) . .
O9 W9 O3P3 84.4(7) . .
O911 W9 O3P3 84.9(7) . .
O79 W9 O3P3 81.5(7) . .
O89 W9 O3P3 81.8(7) . .
O9T W9 K3 48.7(6) . .
O9 W9 K3 136.1(6) . .
O911 W9 K3 62.3(6) . .
O79 W9 K3 118.0(5) . .
O89 W9 K3 58.1(5) . .
O3P3 W9 K3 127.8(5) . .
O9T W9 K12 130.3(6) . 3_655
O9 W9 K12 44.4(7) . 3_655
O911 W9 K12 119.3(7) . 3_655
O79 W9 K12 60.6(7) . 3_655
O89 W9 K12 121.5(6) . 3_655
O3P3 W9 K12 53.0(5) . 3_655
K3 W9 K12 178.5(4) . 3_655
O10T W10 O101 103.1(8) . .
O10T W10 O810 98.3(7) . .
O101 W10 O810 91.9(7) . .
O10T W10 O100 99.2(8) . .
O101 W10 O100 157.5(8) . .
O810 W10 O100 88.1(8) . .
O10T W10 O102 94.4(8) . .
O101 W10 O102 87.4(7) . .
O810 W10 O102 167.1(7) . .
O100 W10 O102 87.6(8) . .
O10T W10 O1P4 171.2(8) . .
O101 W10 O1P4 85.2(7) . .
O810 W10 O1P4 84.3(8) . .
O100 W10 O1P4 72.4(7) . .
O102 W10 O1P4 82.8(8) . .
O10T W10 K2 45.7(6) . 3_645
O101 W10 K2 80.8(6) . 3_645
O810 W10 K2 138.8(5) . 3_645
O100 W10 K2 113.3(6) . 3_645
O102 W10 K2 53.8(5) . 3_645
O1P4 W10 K2 134.6(6) . 3_645
O11T W11 O11H 102.3(9) . .
O11T W11 O911 96.8(8) . .
O11H W11 O911 96.8(8) . .
O11T W11 O112 96.3(8) . .
O11H W11 O112 92.5(8) . .
O911 W11 O112 161.9(7) . .
O11T W11 O101 90.5(8) . .
O11H W11 O101 166.3(8) . .
O911 W11 O101 86.5(7) . .
O112 W11 O101 81.0(7) . .
O11T W11 O2P4 172.5(8) . .
O11H W11 O2P4 85.0(8) . .
O911 W11 O2P4 83.9(7) . .
O112 W11 O2P4 81.6(7) . .
O101 W11 O2P4 82.2(7) . .
O11T W11 K3 49.7(6) . .
O11H W11 K3 134.9(6) . .
O911 W11 K3 60.4(5) . .
O112 W11 K3 121.4(5) . .
O101 W11 K3 58.0(5) . .
O2P4 W11 K3 125.6(4) . .
O11T W11 K12 130.9(7) . .
O11H W11 K12 44.7(7) . .
O911 W11 K12 118.7(6) . .
O112 W11 K12 59.5(6) . .
O101 W11 K12 122.3(6) . .
O2P4 W11 K12 53.9(5) . .
K3 W11 K12 179.0(4) . .
O12T W12 O112 104.1(8) . .
O12T W12 O102 96.1(8) . .
O112 W12 O102 87.5(7) . .
O12T W12 O712 96.9(8) . .
O112 W12 O712 87.8(7) . .
O102 W12 O712 167.0(7) . .
O12T W12 O122 99.8(9) . .
O112 W12 O122 156.1(8) . .
O102 W12 O122 89.3(9) . .
O712 W12 O122 90.1(9) . .
O12T W12 O3P4 172.5(8) . .
O112 W12 O3P4 83.4(7) . .
O102 W12 O3P4 84.5(8) . .
O712 W12 O3P4 82.9(8) . .
O122 W12 O3P4 72.7(8) . .
O12T W12 K2 49.1(6) . 3_645
O112 W12 K2 81.4(5) . 3_645
O102 W12 K2 51.8(5) . 3_645
O712 W12 K2 139.1(5) . 3_645
O122 W12 K2 114.6(7) . 3_645
O3P4 W12 K2 134.0(6) . 3_645
O12T W12 K12 130.9(6) . .
O112 W12 K12 56.0(6) . .
O102 W12 K12 123.6(6) . .
O712 W12 K12 44.7(6) . .
O122 W12 K12 107.6(8) . .
O3P4 W12 K12 53.1(6) . .
K2 W12 K12 137.1(3) 3_645 .
O12T W12 K8 69.1(6) . 3_645
O112 W12 K8 154.5(6) . 3_645
O102 W12 K8 69.4(7) . 3_645
O712 W12 K8 117.0(7) . 3_645
O122 W12 K8 39.4(7) . 3_645
O3P4 W12 K8 104.3(5) . 3_645
K2 W12 K8 75.8(3) 3_645 3_645
K12 W12 K8 146.9(4) . 3_645
O1P1 P1 O3P1 107.9(9) . .
O1P1 P1 O3P1 107.9(9) . 6
O3P1 P1 O3P1 110.7(14) . 6
O1P1 P1 O2P1 108.1(13) . .
O3P1 P1 O2P1 111.0(8) . .
O3P1 P1 O2P1 111.0(8) 6 .
O1P1 P1 K6 130.1(11) . .
O3P1 P1 K6 55.7(7) . .
O3P1 P1 K6 55.7(7) 6 .
O2P1 P1 K6 121.9(10) . .
O2P2 P2 O2P2 112.4(15) . 6
O2P2 P2 O1P2 110.3(9) . .
O2P2 P2 O1P2 110.3(9) 6 .
O2P2 P2 O3P2 109.4(9) . .
O2P2 P2 O3P2 109.4(9) 6 .
O1P2 P2 O3P2 104.8(14) . .
O2P2 P2 K6 56.3(7) . 3_645
O2P2 P2 K6 56.3(7) 6 3_645
O1P2 P2 K6 124.5(11) . 3_645
O3P2 P2 K6 130.7(11) . 3_645
O3P3 P3 O3P3 112.8(15) . 6_556
O3P3 P3 O2P3 112.1(9) . .
O3P3 P3 O2P3 112.1(9) 6_556 .
O3P3 P3 O1P3 106.2(9) . .
O3P3 P3 O1P3 106.2(9) 6_556 .
O2P3 P3 O1P3 106.7(12) . .
O3P3 P3 K10 56.8(7) . .
O3P3 P3 K10 56.8(7) 6_556 .
O2P3 P3 K10 124.5(11) . .
O1P3 P3 K10 128.8(11) . .
O3P3 P3 K12 93.3(9) . 8_656
O3P3 P3 K12 57.0(8) 6_556 8_656
O2P3 P3 K12 154.4(6) . 8_656
O1P3 P3 K12 60.8(9) . 8_656
K10 P3 K12 71.7(7) . 8_656
O3P3 P3 K12 57.0(8) . 3_655
O3P3 P3 K12 93.3(9) 6_556 3_655
O2P3 P3 K12 154.4(6) . 3_655
O1P3 P3 K12 60.8(9) . 3_655
K10 P3 K12 71.7(7) . 3_655
K12 P3 K12 42.3(6) 8_656 3_655
O2P4 P4 O2P4 111.1(14) . 6_556
O2P4 P4 O1P4 111.7(8) . .
O2P4 P4 O1P4 111.7(8) 6_556 .
O2P4 P4 O3P4 107.9(9) . .
O2P4 P4 O3P4 107.9(9) 6_556 .
O1P4 P4 O3P4 106.2(14) . .
O2P4 P4 K10 55.7(7) . .
O2P4 P4 K10 55.7(7) 6_556 .
O1P4 P4 K10 125.1(12) . .
O3P4 P4 K10 128.7(12) . .
O2P4 P4 K12 94.1(8) . 6_556
O2P4 P4 K12 58.0(8) 6_556 6_556
O1P4 P4 K12 154.0(7) . 6_556
O3P4 P4 K12 61.1(10) . 6_556
K10 P4 K12 71.4(7) . 6_556
O2P4 P4 K12 58.0(8) . .
O2P4 P4 K12 94.1(8) 6_556 .
O1P4 P4 K12 154.0(7) . .
O3P4 P4 K12 61.1(10) . .
K10 P4 K12 71.4(7) . .
K12 P4 K12 42.8(7) 6_556 .
O5 Sn1 O3T 86.0(8) . .
O5 Sn1 Sn2 43.6(6) . .
O3T Sn1 Sn2 43.3(5) . .
O5 Sn1 K6 137.1(8) . .
O3T Sn1 K6 77.7(5) . .
Sn2 Sn1 K6 115.3(4) . .
O5 Sn1 K6 76.2(6) . 3_645
O3T Sn1 K6 137.4(7) . 3_645
Sn2 Sn1 K6 114.5(4) . 3_645
K6 Sn1 K6 89.5(7) . 3_645
O3T Sn2 O5 94.3(10) . .
O3T Sn2 Sn1 48.4(6) . .
O5 Sn2 Sn1 47.0(6) . .
O3T Sn2 K3 119.8(9) . .
O5 Sn2 K3 79.4(7) . .
Sn1 Sn2 K3 95.8(5) . .
O11H Sn3 O9 93.2(9) . 4_565
O11H Sn3 K10 81.4(8) . .
O9 Sn3 K10 147.8(11) 4_565 .
O11H Sn3 K10 147.6(11) . 7_566
O9 Sn3 K10 80.3(7) 4_565 7_566
K10 Sn3 K10 87.5(10) . 7_566
O2SN Sn4 O11H 105(2) . .
O2SN Sn4 O9 111(2) . 4_565
O11H Sn4 O9 96.8(12) . 4_565
K12 K12 O11H 142.4(6) 6_556 .
K12 K12 O9 141.7(5) 6_556 4_565
O11H K12 O9 68.5(7) . 4_565
K12 K12 O712 95.1(5) 6_556 .
O11H K12 O712 100.5(8) . .
O9 K12 O712 99.7(8) 4_565 .
K12 K12 O2P4 89.3(5) 6_556 .
O11H K12 O2P4 56.1(6) . .
O9 K12 O2P4 124.6(9) 4_565 .
O712 K12 O2P4 93.2(8) . .
K12 K12 O3P3 89.8(5) 6_556 4_565
O11H K12 O3P3 123.1(9) . 4_565
O9 K12 O3P3 54.7(6) 4_565 4_565
O712 K12 O3P3 92.3(8) . 4_565
O2P4 K12 O3P3 174.5(11) . 4_565
K12 K12 O3P4 65.4(4) 6_556 .
O11H K12 O3P4 95.5(7) . .
O9 K12 O3P4 149.7(9) 4_565 .
O712 K12 O3P4 56.6(7) . .
O2P4 K12 O3P4 48.4(6) . .
O3P3 K12 O3P4 135.5(10) 4_565 .
K12 K12 O1P3 65.6(4) 6_556 7_566
O11H K12 O1P3 149.5(9) . 7_566
O9 K12 O1P3 94.0(6) 4_565 7_566
O712 K12 O1P3 56.5(7) . 7_566
O2P4 K12 O1P3 135.9(10) . 7_566
O3P3 K12 O1P3 47.9(6) 4_565 7_566
O3P4 K12 O1P3 87.6(9) . 7_566
K12 K12 O112 118.0(5) 6_556 .
O11H K12 O112 54.0(6) . .
O9 K12 O112 98.5(7) 4_565 .
O712 K12 O112 51.2(6) . .
O2P4 K12 O112 51.7(5) . .
O3P3 K12 O112 133.1(8) 4_565 .
O3P4 K12 O112 52.7(5) . .
O1P3 K12 O112 107.6(9) 7_566 .
K12 K12 O79 118.1(5) 6_556 4_565
O11H K12 O79 98.0(8) . 4_565
O9 K12 O79 52.9(5) 4_565 4_565
O712 K12 O79 50.9(6) . 4_565
O2P4 K12 O79 133.8(8) . 4_565
O3P3 K12 O79 51.0(5) 4_565 4_565
O3P4 K12 O79 107.6(9) . 4_565
O1P3 K12 O79 52.6(5) 7_566 4_565
O112 K12 O79 82.1(7) . 4_565
K12 K12 P4 68.6(3) 6_556 .
O11H K12 P4 80.3(6) . .
O9 K12 P4 148.5(8) 4_565 .
O712 K12 P4 81.0(7) . .
O2P4 K12 P4 25.2(4) . .
O3P3 K12 P4 156.5(9) 4_565 .
O3P4 K12 P4 26.6(5) . .
O1P3 K12 P4 111.7(8) 7_566 .
O112 K12 P4 57.3(4) . .
O79 K12 P4 131.1(8) 4_565 .
K12 K12 P3 68.8(3) 6_556 7_566
O11H K12 P3 147.2(8) . 7_566
O9 K12 P3 79.0(5) 4_565 7_566
O712 K12 P3 80.7(6) . 7_566
O2P4 K12 P3 156.5(8) . 7_566
O3P3 K12 P3 25.2(4) 4_565 7_566
O3P4 K12 P3 111.5(8) . 7_566
O1P3 K12 P3 26.4(4) 7_566 7_566
O112 K12 P3 131.0(8) . 7_566
O79 K12 P3 57.2(4) 4_565 7_566
P4 K12 P3 131.6(7) . 7_566
W1 O1T K5 148.2(10) . .
W1 O1T K7 111.9(9) . .
K5 O1T K7 98.2(6) . .
W2 O2T K5 139.6(9) . 2_765
W2 O2T K7 118.3(8) . .
K5 O2T K7 101.5(6) 2_765 .
W3 O3T Sn2 128.1(11) . .
W3 O3T Sn1 118.2(10) . .
Sn2 O3T Sn1 88.4(8) . .
W3 O3 K2 115.9(8) . .
W5 O5T K3 110.3(7) . .
W5 O5T K2 116.1(7) . 3_645
K3 O5T K2 133.1(7) . 3_645
W5 O5 Sn2 124.4(11) . .
W5 O5 Sn1 120.6(10) . .
Sn2 O5 Sn1 89.3(8) . .
W6 O6T K5 145.8(9) . .
W6 O6T K3 100.6(7) . .
K5 O6T K3 103.3(6) . .
W7 O7T K4 138.7(10) . 2_765
W7 O7T K4 102.9(7) . .
K4 O7T K4 100.5(6) 2_765 .
W8 O8T K4 107.6(8) . .
W9 O9 Sn4 140.5(12) . 3_655
W9 O9 Sn3 126.6(10) . 3_655
Sn4 O9 Sn3 82.4(9) 3_655 3_655
W9 O9 K12 109.0(9) . 3_655
Sn4 O9 K12 96.0(9) 3_655 3_655
Sn3 O9 K12 17.9(7) 3_655 3_655
W9 O9T K3 103.0(8) . .
W9 O9T K5 146.0(9) . .
K3 O9T K5 110.1(7) . .
W10 O10T K2 107.3(8) . 3_645
W11 O11H Sn4 138.9(13) . .
W11 O11H Sn3 125.2(12) . .
Sn4 O11H Sn3 85.3(10) . .
W11 O11H K12 107.6(10) . .
Sn4 O11H K12 98.7(10) . .
Sn3 O11H K12 17.9(7) . .
W1 O11 W1 118.8(12) . 6
W1 O11 K9 119.0(6) . 5_765
W1 O11 K9 119.0(6) 6 5_765
W1 O11 K1 97.5(7) . .
W1 O11 K1 97.5(7) 6 .
K9 O11 K1 93.0(11) 5_765 .
W11 O11T K3 103.1(8) . .
P1 O1P1 W1 124.8(8) . .
P1 O1P1 W1 124.8(8) . 6
W1 O1P1 W1 92.5(8) . 6
W1 O12 W2 147.0(10) . .
W1 O12 K1 106.7(7) . .
W2 O12 K1 103.8(7) . .
W1 O12 K7 99.6(7) . .
W2 O12 K7 97.3(6) . .
K1 O12 K7 80.6(6) . .
W12 O12T K4 136.9(9) . 3_645
W12 O12T K2 103.6(7) . 3_645
K4 O12T K2 115.6(6) 3_645 3_645
P2 O1P2 W4 126.0(7) . 6
P2 O1P2 W4 125.9(7) . .
W4 O1P2 W4 93.9(9) 6 .
W1 O13 W3 150.4(9) . .
P3 O1P3 W7 125.2(7) . .
P3 O1P3 W7 125.2(7) . 6_556
W7 O1P3 W7 94.0(8) . 6_556
P3 O1P3 K12 92.7(10) . 3_655
W7 O1P3 K12 90.2(6) . 3_655
W7 O1P3 K12 127.4(9) 6_556 3_655
P3 O1P3 K12 92.7(10) . 8_656
W7 O1P3 K12 127.4(9) . 8_656
W7 O1P3 K12 90.2(6) 6_556 8_656
K12 O1P3 K12 48.8(8) 3_655 8_656
P4 O1P4 W10 126.9(7) . 6_556
P4 O1P4 W10 126.9(7) . .
W10 O1P4 W10 94.5(9) 6_556 .
W6 O16 W1 145.3(10) . .
P1 O2P1 W2 126.4(6) . .
P1 O2P1 W2 126.4(6) . 6
W2 O2P1 W2 95.3(8) . 6
W2 O22 W2 120.7(12) 6 .
W2 O22 K9 112.7(7) 6 .
W2 O22 K9 112.7(7) . .
W2 O22 K1 104.6(7) 6 .
W2 O22 K1 104.6(7) . .
K9 O22 K1 98.1(11) . .
P2 O2P2 W5 135.2(10) . .
P2 O2P2 K6 97.8(9) . 3_645
W5 O2P2 K6 126.9(8) . 3_645
P3 O2P3 W8 126.1(6) . .
P3 O2P3 W8 126.1(6) . 6_556
W8 O2P3 W8 95.2(8) . 6_556
W2 O23 W3 154.3(10) . .
W2 O24 W4 157.3(10) . 4_665
P4 O2P4 W11 134.1(10) . .
P4 O2P4 K10 98.7(9) . .
W11 O2P4 K10 127.0(7) . .
P4 O2P4 K12 96.7(9) . .
W11 O2P4 K12 90.1(7) . .
K10 O2P4 K12 87.3(10) . .
P1 O3P1 W3 133.3(10) . .
P1 O3P1 K6 97.7(9) . .
W3 O3P1 K6 128.6(8) . .
P2 O3P2 W6 126.3(8) . .
P2 O3P2 W6 126.3(8) . 6
W6 O3P2 W6 95.0(10) . 6
P3 O3P3 W9 135.4(11) . .
P3 O3P3 K10 97.1(9) . .
W9 O3P3 K10 126.8(8) . .
P3 O3P3 K12 97.8(10) . 3_655
W9 O3P3 K12 91.8(7) . 3_655
K10 O3P3 K12 87.7(10) . 3_655
P4 O3P4 W12 125.3(8) . .
P4 O3P4 W12 125.3(8) . 6_556
W12 O3P4 W12 93.9(9) . 6_556
P4 O3P4 K12 92.3(11) . 6_556
W12 O3P4 K12 127.7(10) . 6_556
W12 O3P4 K12 90.2(6) 6_556 6_556
P4 O3P4 K12 92.3(11) . .
W12 O3P4 K12 90.2(6) . .
W12 O3P4 K12 127.7(10) 6_556 .
K12 O3P4 K12 49.2(8) 6_556 .
W5 O35 W3 169.0(10) 4_665 .
W5 O35 K2 93.8(7) 4_665 .
W3 O35 K2 89.8(6) . .
W4 O44 W4 117.3(11) 6 .
W4 O45 W5 149.2(10) . .
W4 O46 W6 145.3(10) . .
W4 O46 K11 122.9(12) . .
W6 O46 K11 90.8(11) . .
W6 O56 W5 153.9(10) . .
W6 O56 K3 101.0(7) . .
W5 O56 K3 96.9(7) . .
W6 O66 W6 122.4(13) . 6
W6 O66 K11 111.2(8) . .
W6 O66 K11 111.2(8) 6 .
W6 O66 K9 114.4(8) . 5_765
W6 O66 K9 114.4(8) 6 5_765
K11 O66 K9 72.6(15) . 5_765
W7 O77 W7 120.2(12) . 6_556
W7 O78 W8 146.3(9) . .
W7 O78 K4 105.0(6) . .
W8 O78 K4 98.1(6) . .
W7 O79 W9 153.3(11) . .
W7 O79 K12 93.3(8) . 3_655
W9 O79 K12 87.5(7) . 3_655
W8 O88 W8 119.8(12) . 6_556
W8 O88 K8 120.1(6) . .
W8 O88 K8 120.1(6) 6_556 .
W8 O89 W9 151.8(10) . .
W8 O89 K3 121.1(8) . .
W9 O89 K3 86.5(6) . .
W10 O100 W10 120.3(11) 6_556 .
W10 O101 W11 150.6(10) . .
W10 O101 K3 121.6(8) . .
W11 O101 K3 87.6(6) . .
W12 O102 W10 146.4(10) . .
W12 O102 K2 97.6(7) . 3_645
W10 O102 K2 93.9(7) . 3_645
W12 O112 W11 154.3(10) . .
W12 O112 K12 95.2(8) . .
W11 O112 K12 88.6(7) . .
W12 O122 W12 120.7(13) 6_556 .
W12 O122 K8 114.6(7) 6_556 3_645
W12 O122 K8 114.6(7) . 3_645
W12 O712 W7 145.8(10) . 4_565
W12 O712 K12 106.7(8) . .
W7 O712 K12 107.0(8) 4_565 .
W8 O810 W10 156.4(10) . .
W9 O911 W11 168.8(10) . .
W9 O911 K3 85.9(6) . .
W11 O911 K3 87.9(6) . .
O12 K1 O12 180.0(7) 6 2_765
O12 K1 O12 111.7(7) 6 5_765
O12 K1 O12 68.3(7) 2_765 5_765
O12 K1 O12 68.3(7) 6 .
O12 K1 O12 111.7(7) 2_765 .
O12 K1 O12 180.0(4) 5_765 .
O12 K1 O22 123.1(5) 6 5_765
O12 K1 O22 56.9(5) 2_765 5_765
O12 K1 O22 56.9(5) 5_765 5_765
O12 K1 O22 123.1(5) . 5_765
O12 K1 O22 56.9(5) 6 .
O12 K1 O22 123.1(5) 2_765 .
O12 K1 O22 123.1(5) 5_765 .
O12 K1 O22 56.9(5) . .
O22 K1 O22 180.000(1) 5_765 .
O12 K1 O11 56.6(5) 6 .
O12 K1 O11 123.4(5) 2_765 .
O12 K1 O11 123.4(5) 5_765 .
O12 K1 O11 56.6(5) . .
O22 K1 O11 83.0(7) 5_765 .
O22 K1 O11 97.0(7) . .
O12 K1 O11 123.4(5) 6 5_765
O12 K1 O11 56.6(5) 2_765 5_765
O12 K1 O11 56.6(5) 5_765 5_765
O12 K1 O11 123.4(5) . 5_765
O22 K1 O11 97.0(7) 5_765 5_765
O22 K1 O11 83.0(7) . 5_765
O11 K1 O11 180.0(6) . 5_765
O12 K1 W1 67.6(4) 6 .
O12 K1 W1 112.4(4) 2_765 .
O12 K1 W1 151.6(4) 5_765 .
O12 K1 W1 28.5(4) . .
O22 K1 W1 98.5(4) 5_765 .
O22 K1 W1 81.5(4) . .
O11 K1 W1 30.7(2) . .
O11 K1 W1 149.3(2) 5_765 .
O12 K1 W1 151.6(4) 6 2_765
O12 K1 W1 28.4(4) 2_765 2_765
O12 K1 W1 67.6(4) 5_765 2_765
O12 K1 W1 112.4(4) . 2_765
O22 K1 W1 81.5(4) 5_765 2_765
O22 K1 W1 98.5(4) . 2_765
O11 K1 W1 149.3(2) . 2_765
O11 K1 W1 30.7(2) 5_765 2_765
W1 K1 W1 127.32(4) . 2_765
O12 K1 W1 28.4(4) 6 6
O12 K1 W1 151.6(4) 2_765 6
O12 K1 W1 112.4(4) 5_765 6
O12 K1 W1 67.6(4) . 6
O22 K1 W1 98.5(4) 5_765 6
O22 K1 W1 81.5(4) . 6
O11 K1 W1 30.7(2) . 6
O11 K1 W1 149.3(2) 5_765 6
W1 K1 W1 52.68(4) . 6
W1 K1 W1 180.000(1) 2_765 6
O12 K1 W1 112.4(4) 6 5_765
O12 K1 W1 67.6(4) 2_765 5_765
O12 K1 W1 28.4(4) 5_765 5_765
O12 K1 W1 151.6(4) . 5_765
O22 K1 W1 81.5(4) 5_765 5_765
O22 K1 W1 98.5(4) . 5_765
O11 K1 W1 149.3(2) . 5_765
O11 K1 W1 30.7(2) 5_765 5_765
W1 K1 W1 179.999(1) . 5_765
W1 K1 W1 52.68(4) 2_765 5_765
W1 K1 W1 127.32(4) 6 5_765
O3 K2 O10T 159.5(6) . 4_665
O3 K2 O5T 105.7(6) . 4_665
O10T K2 O5T 71.3(5) 4_665 4_665
O3 K2 O7W 75.8(7) . .
O10T K2 O7W 97.9(7) 4_665 .
O5T K2 O7W 153.7(7) 4_665 .
O3 K2 O1W 73.9(6) . 4_665
O10T K2 O1W 120.7(6) 4_665 4_665
O5T K2 O1W 66.8(5) 4_665 4_665
O7W K2 O1W 135.9(7) . 4_665
O3 K2 O12T 85.7(5) . 4_665
O10T K2 O12T 112.5(6) 4_665 4_665
O5T K2 O12T 127.3(5) 4_665 4_665
O7W K2 O12T 78.8(7) . 4_665
O1W K2 O12T 67.7(6) 4_665 4_665
O3 K2 O102 140.6(6) . 4_665
O10T K2 O102 56.8(5) 4_665 4_665
O5T K2 O102 104.3(5) 4_665 4_665
O7W K2 O102 88.1(7) . 4_665
O1W K2 O102 95.5(6) 4_665 4_665
O12T K2 O102 55.7(5) 4_665 4_665
O3 K2 O35 54.9(5) . .
O10T K2 O35 114.4(5) 4_665 .
O5T K2 O35 52.8(5) 4_665 .
O7W K2 O35 116.6(7) . .
O1W K2 O35 68.3(5) 4_665 .
O12T K2 O35 127.2(5) 4_665 .
O102 K2 O35 155.3(5) 4_665 .
O3 K2 W10 172.9(4) . 4_665
O10T K2 W10 27.0(4) 4_665 4_665
O5T K2 W10 78.8(4) 4_665 4_665
O7W K2 W10 102.6(6) . 4_665
O1W K2 W10 103.5(4) 4_665 4_665
O12T K2 W10 87.2(4) 4_665 4_665
O102 K2 W10 32.4(3) 4_665 4_665
O35 K2 W10 130.8(4) . 4_665
O3 K2 W12 112.5(4) . 4_665
O10T K2 W12 86.7(4) 4_665 4_665
O5T K2 W12 112.0(4) 4_665 4_665
O7W K2 W12 90.5(6) . 4_665
O1W K2 W12 72.8(4) 4_665 4_665
O12T K2 W12 27.3(4) 4_665 4_665
O102 K2 W12 30.7(3) 4_665 4_665
O35 K2 W12 141.0(4) . 4_665
W10 K2 W12 60.38(11) 4_665 4_665
O3 K2 W3 24.5(4) . .
O10T K2 W3 140.8(4) 4_665 .
O5T K2 W3 82.8(4) 4_665 .
O7W K2 W3 92.6(6) . .
O1W K2 W3 71.5(4) 4_665 .
O12T K2 W3 106.5(4) 4_665 .
O102 K2 W3 161.7(4) 4_665 .
O35 K2 W3 30.6(3) . .
W10 K2 W3 161.4(2) 4_665 .
W12 K2 W3 131.06(19) 4_665 .
O3 K2 W5 83.2(4) . 4_665
O10T K2 W5 89.9(4) 4_665 4_665
O5T K2 W5 23.7(3) 4_665 4_665
O7W K2 W5 139.8(7) . 4_665
O1W K2 W5 66.1(4) 4_665 4_665
O12T K2 W5 133.8(4) 4_665 4_665
O102 K2 W5 127.8(4) 4_665 4_665
O35 K2 W5 29.2(3) . 4_665
W10 K2 W5 101.92(16) 4_665 4_665
W12 K2 W5 129.4(2) 4_665 4_665
W3 K2 W5 59.52(11) . 4_665
O5W K3 O5T 106.5(8) . .
O5W K3 O9T 85.9(8) . .
O5T K3 O9T 167.6(6) . .
O5W K3 O11T 173.4(9) . .
O5T K3 O11T 70.4(5) . .
O9T K3 O11T 97.3(6) . .
O5W K3 O56 84.8(8) . .
O5T K3 O56 58.1(5) . .
O9T K3 O56 123.8(6) . .
O11T K3 O56 98.0(6) . .
O5W K3 O6T 82.8(8) . .
O5T K3 O6T 112.7(5) . .
O9T K3 O6T 67.1(5) . .
O11T K3 O6T 103.7(6) . .
O56 K3 O6T 56.8(5) . .
O5W K3 O89 76.9(8) . .
O5T K3 O89 126.7(6) . .
O9T K3 O89 56.1(5) . .
O11T K3 O89 100.1(6) . .
O56 K3 O89 161.7(5) . .
O6T K3 O89 120.4(5) . .
O5W K3 O101 120.2(8) . .
O5T K3 O101 73.1(5) . .
O9T K3 O101 101.7(5) . .
O11T K3 O101 53.6(5) . .
O56 K3 O101 130.3(5) . .
O6T K3 O101 154.6(5) . .
O89 K3 O101 61.2(5) . .
O5W K3 O911 125.9(8) . .
O5T K3 O911 116.4(5) . .
O9T K3 O911 54.1(5) . .
O11T K3 O911 53.3(5) . .
O56 K3 O911 145.7(6) . .
O6T K3 O911 107.4(5) . .
O89 K3 O911 51.6(5) . .
O101 K3 O911 51.6(5) . .
O5W K3 W9 96.2(7) . .
O5T K3 W9 146.1(4) . .
O9T K3 W9 28.3(4) . .
O11T K3 W9 84.2(4) . .
O56 K3 W9 151.0(4) . .
O6T K3 W9 94.5(4) . .
O89 K3 W9 35.4(3) . .
O101 K3 W9 73.8(4) . .
O911 K3 W9 31.8(3) . .
O5W K3 W11 148.7(8) . .
O5T K3 W11 85.0(4) . .
O9T K3 W11 84.7(4) . .
O11T K3 W11 27.2(4) . .
O56 K3 W11 124.9(4) . .
O6T K3 W11 120.2(4) . .
O89 K3 W11 73.0(4) . .
O101 K3 W11 34.4(3) . .
O911 K3 W11 31.7(3) . .
W9 K3 W11 63.34(12) . .
O5W K3 W5 97.7(7) . .
O5T K3 W5 26.1(4) . .
O9T K3 W5 153.8(5) . .
O11T K3 W5 81.9(4) . .
O56 K3 W5 32.0(4) . .
O6T K3 W5 87.5(4) . .
O89 K3 W5 150.0(4) . .
O101 K3 W5 98.8(4) . .
O911 K3 W5 134.7(4) . .
W9 K3 W5 166.0(2) . .
W11 K3 W5 103.77(18) . .
O7T K4 O8T 170.3(7) 2_765 .
O7T K4 O4W 75.2(7) 2_765 .
O8T K4 O4W 109.4(7) . .
O7T K4 O12T 71.6(5) 2_765 4_665
O8T K4 O12T 101.7(6) . 4_665
O4W K4 O12T 68.8(6) . 4_665
O7T K4 O78 121.7(6) 2_765 .
O8T K4 O78 58.9(5) . .
O4W K4 O78 147.8(7) . .
O12T K4 O78 139.9(6) 4_665 .
O7T K4 O2W 81.9(7) 2_765 5_766
O8T K4 O2W 90.8(7) . 5_766
O4W K4 O2W 149.9(7) . 5_766
O12T K4 O2W 85.7(7) 4_665 5_766
O78 K4 O2W 61.9(6) . 5_766
O7T K4 O7T 79.0(6) 2_765 .
O8T K4 O7T 106.8(5) . .
O4W K4 O7T 108.7(7) . .
O12T K4 O7T 150.2(6) 4_665 .
O78 K4 O7T 55.5(5) . .
O2W K4 O7T 85.3(7) 5_766 .
O7T K4 O9W 106.7(8) 2_765 .
O8T K4 O9W 83.0(8) . .
O4W K4 O9W 70.1(8) . .
O12T K4 O9W 137.8(8) 4_665 .
O78 K4 O9W 78.4(8) . .
O2W K4 O9W 136.4(9) 5_766 .
O7T K4 O9W 56.1(8) . .
O7T K4 W8 151.4(5) 2_765 .
O8T K4 W8 27.0(4) . .
O4W K4 W8 132.8(5) . .
O12T K4 W8 119.6(4) 4_665 .
O78 K4 W8 32.2(3) . .
O2W K4 W8 73.4(5) 5_766 .
O7T K4 W8 84.7(4) . .
O9W K4 W8 82.7(7) . .
O7T K4 W7 98.7(4) 2_765 .
O8T K4 W7 84.7(4) . .
O4W K4 W7 131.5(6) . .
O12T K4 W7 155.7(5) 4_665 .
O78 K4 W7 29.2(3) . .
O2W K4 W7 70.7(5) 5_766 .
O7T K4 W7 26.5(3) . .
O9W K4 W7 65.8(7) . .
W8 K4 W7 59.81(11) . .
O7T K4 W7 16.1(4) 2_765 2_765
O8T K4 W7 154.4(5) . 2_765
O4W K4 W7 86.0(5) . 2_765
O12T K4 W7 63.9(4) 4_665 2_765
O78 K4 W7 117.4(4) . 2_765
O2W K4 W7 68.0(5) 5_766 2_765
O7T K4 W7 86.4(4) . 2_765
O9W K4 W7 122.2(7) . 2_765
W8 K4 W7 141.0(2) . 2_765
W7 K4 W7 100.65(16) . 2_765
O7T K4 K8 109.9(6) 2_765 .
O8T K4 K8 60.4(6) . .
O4W K4 K8 124.2(6) . .
O12T K4 K8 61.7(5) 4_665 .
O78 K4 K8 78.5(5) . .
O2W K4 K8 47.4(6) 5_766 .
O7T K4 K8 127.1(5) . .
O9W K4 K8 143.1(8) . .
W8 K4 K8 62.7(4) . .
W7 K4 K8 103.4(4) . .
W7 K4 K8 94.1(4) 2_765 .
O12W K5 O1T 116.7(16) 5_765 .
O12W K5 O6T 87.4(16) 5_765 .
O1T K5 O6T 71.1(5) . .
O12W K5 O2T 90.4(16) 5_765 2_765
O1T K5 O2T 69.2(5) . 2_765
O6T K5 O2T 134.2(6) . 2_765
O12W K5 O9T 121.8(16) 5_765 .
O1T K5 O9T 106.1(6) . .
O6T K5 O9T 70.6(5) . .
O2T K5 O9T 142.9(7) 2_765 .
O12W K5 O8W 114.9(18) 5_765 3_655
O1T K5 O8W 115.6(9) . 3_655
O6T K5 O8W 145.3(10) . 3_655
O2T K5 O8W 74.7(9) 2_765 3_655
O9T K5 O8W 75.0(9) . 3_655
O12W K5 O9W 168.6(17) 5_765 .
O1T K5 O9W 60.0(8) . .
O6T K5 O9W 100.9(8) . .
O2T K5 O9W 78.3(8) 2_765 .
O9T K5 O9W 68.7(8) . .
O8W K5 O9W 61.7(11) 3_655 .
O12W K5 O2SN 70.0(19) 5_765 3_655
O1T K5 O2SN 169.2(11) . 3_655
O6T K5 O2SN 118.7(11) . 3_655
O2T K5 O2SN 103.2(11) 2_765 3_655
O9T K5 O2SN 75.0(11) . 3_655
O8W K5 O2SN 53.9(13) 3_655 3_655
O9W K5 O2SN 111.7(13) . 3_655
O12W K5 K9 46.2(17) 5_765 5_765
O1T K5 K9 70.8(8) . 5_765
O6T K5 K9 76.6(8) . 5_765
O2T K5 K9 69.4(8) 2_765 5_765
O9T K5 K9 145.8(8) . 5_765
O8W K5 K9 138.1(11) 3_655 5_765
O9W K5 K9 128.1(10) . 5_765
O2SN K5 K9 114.6(13) 3_655 5_765
O12W K5 K7 128.7(16) 5_765 .
O1T K5 K7 44.1(5) . .
O6T K5 K7 113.6(4) . .
O2T K5 K7 41.0(5) 2_765 .
O9T K5 K7 109.4(6) . .
O8W K5 K7 73.9(9) 3_655 .
O9W K5 K7 40.7(8) . .
O2SN K5 K7 125.2(11) 3_655 .
K9 K5 K7 92.0(9) 5_765 .
O12W K5 K3 120.4(16) 5_765 .
O1T K5 K3 78.3(4) . .
O6T K5 K3 40.4(4) . .
O2T K5 K3 143.1(5) 2_765 .
O9T K5 K3 34.8(4) . .
O8W K5 K3 105.6(9) 3_655 .
O9W K5 K3 70.4(7) . .
O2SN K5 K3 106.1(10) 3_655 .
K9 K5 K3 116.0(7) 5_765 .
K7 K5 K3 102.7(3) . .
O12W K5 K11 35.5(17) 5_765 .
O1T K5 K11 99.3(8) . .
O6T K5 K11 51.9(8) . .
O2T K5 K11 114.0(7) 2_765 .
O9T K5 K11 103.1(7) . .
O8W K5 K11 144.4(11) 3_655 .
O9W K5 K11 151.8(10) . .
O2SN K5 K11 90.8(12) 3_655 .
K9 K5 K11 46.8(8) 5_765 .
K7 K5 K11 136.2(7) . .
K3 K5 K11 87.6(6) . .
O3P1 K6 O3P1 53.2(9) 6 .
O3P1 K6 O2P2 93.4(9) 6 4_665
O3P1 K6 O2P2 70.6(7) . 4_665
O3P1 K6 O2P2 70.6(7) 6 7_665
O3P1 K6 O2P2 93.4(9) . 7_665
O2P2 K6 O2P2 51.8(8) 4_665 7_665
O3P1 K6 P2 80.1(7) 6 7_665
O3P1 K6 P2 80.1(7) . 7_665
O2P2 K6 P2 25.9(4) 4_665 7_665
O2P2 K6 P2 25.9(4) 7_665 7_665
O3P1 K6 P1 26.7(4) 6 .
O3P1 K6 P1 26.7(4) . .
O2P2 K6 P1 79.0(7) 4_665 .
O2P2 K6 P1 79.0(7) 7_665 .
P2 K6 P1 76.4(6) 7_665 .
O3P1 K6 Sn1 75.1(7) 6 .
O3P1 K6 Sn1 49.8(5) . .
O2P2 K6 Sn1 113.2(6) 4_665 .
O2P2 K6 Sn1 140.7(9) 7_665 .
P2 K6 Sn1 129.4(7) 7_665 .
P1 K6 Sn1 61.9(4) . .
O3P1 K6 Sn1 49.8(5) 6 6
O3P1 K6 Sn1 75.1(7) . 6
O2P2 K6 Sn1 140.7(9) 4_665 6
O2P2 K6 Sn1 113.2(6) 7_665 6
P2 K6 Sn1 129.4(7) 7_665 6
P1 K6 Sn1 61.9(4) . 6
Sn1 K6 Sn1 51.5(5) . 6
O3P1 K6 Sn1 141.5(9) 6 4_665
O3P1 K6 Sn1 113.2(6) . 4_665
O2P2 K6 Sn1 50.6(5) 4_665 4_665
O2P2 K6 Sn1 75.2(6) 7_665 4_665
P2 K6 Sn1 61.5(4) 7_665 4_665
P1 K6 Sn1 129.1(6) . 4_665
Sn1 K6 Sn1 127.0(4) . 4_665
Sn1 K6 Sn1 168.5(8) 6 4_665
O3P1 K6 Sn1 113.2(6) 6 7_665
O3P1 K6 Sn1 141.5(9) . 7_665
O2P2 K6 Sn1 75.2(6) 4_665 7_665
O2P2 K6 Sn1 50.6(5) 7_665 7_665
P2 K6 Sn1 61.5(4) 7_665 7_665
P1 K6 Sn1 129.1(6) . 7_665
Sn1 K6 Sn1 168.5(8) . 7_665
Sn1 K6 Sn1 127.0(4) 6 7_665
Sn1 K6 Sn1 51.5(5) 4_665 7_665
O4W K7 O4W 119.1(16) 2_765 .
O4W K7 O9W 75.3(10) 2_765 .
O4W K7 O9W 73.5(10) . .
O4W K7 O9W 73.5(10) 2_765 2_765
O4W K7 O9W 75.3(10) . 2_765
O9W K7 O9W 115.9(19) . 2_765
O4W K7 O2T 64.9(6) 2_765 2_765
O4W K7 O2T 146.8(6) . 2_765
O9W K7 O2T 76.4(8) . 2_765
O9W K7 O2T 131.9(8) 2_765 2_765
O4W K7 O2T 146.8(6) 2_765 .
O4W K7 O2T 64.9(6) . .
O9W K7 O2T 131.9(8) . .
O9W K7 O2T 76.4(8) 2_765 .
O2T K7 O2T 131.9(14) 2_765 .
O4W K7 O1T 113.8(6) 2_765 .
O4W K7 O1T 89.8(6) . .
O9W K7 O1T 56.9(8) . .
O9W K7 O1T 165.0(10) 2_765 .
O2T K7 O1T 61.7(6) 2_765 .
O2T K7 O1T 98.8(8) . .
O4W K7 O1T 89.8(6) 2_765 2_765
O4W K7 O1T 113.8(6) . 2_765
O9W K7 O1T 165.0(10) . 2_765
O9W K7 O1T 56.9(8) 2_765 2_765
O2T K7 O1T 98.8(8) 2_765 2_765
O2T K7 O1T 61.7(6) . 2_765
O1T K7 O1T 133.5(14) . 2_765
O4W K7 O12 79.1(6) 2_765 2_765
O4W K7 O12 157.6(9) . 2_765
O9W K7 O12 126.7(8) . 2_765
O9W K7 O12 99.9(8) 2_765 2_765
O2T K7 O12 50.4(6) 2_765 2_765
O2T K7 O12 92.6(9) . 2_765
O1T K7 O12 94.5(9) . 2_765
O1T K7 O12 49.4(6) 2_765 2_765
O4W K7 O12 157.6(9) 2_765 .
O4W K7 O12 79.1(6) . .
O9W K7 O12 99.8(8) . .
O9W K7 O12 126.7(8) 2_765 .
O2T K7 O12 92.6(9) 2_765 .
O2T K7 O12 50.4(6) . .
O1T K7 O12 49.4(6) . .
O1T K7 O12 94.5(9) 2_765 .
O12 K7 O12 87.1(10) 2_765 .
O4W K7 K1 120.4(8) 2_765 .
O4W K7 K1 120.5(8) . .
O9W K7 K1 122.0(9) . .
O9W K7 K1 122.0(9) 2_765 .
O2T K7 K1 65.9(7) 2_765 .
O2T K7 K1 65.9(7) . .
O1T K7 K1 66.7(7) . .
O1T K7 K1 66.7(7) 2_765 .
O12 K7 K1 43.5(5) 2_765 .
O12 K7 K1 43.5(5) . .
O4W K7 W1 136.3(5) 2_765 .
O4W K7 W1 81.3(5) . .
O9W K7 W1 74.8(8) . .
O9W K7 W1 149.3(7) 2_765 .
O2T K7 W1 77.5(6) 2_765 .
O2T K7 W1 75.9(6) . .
O1T K7 W1 22.9(4) . .
O1T K7 W1 118.5(10) 2_765 .
O12 K7 W1 94.3(8) 2_765 .
O12 K7 W1 26.9(3) . .
K1 K7 W1 55.7(4) . .
O88 K8 O122 126.5(14) . 7_666
O88 K8 O7W 92.3(8) . 6_556
O122 K8 O7W 108.4(8) 7_666 6_556
O88 K8 O7W 92.3(8) . .
O122 K8 O7W 108.4(8) 7_666 .
O7W K8 O7W 130.0(16) 6_556 .
O88 K8 O6W 130.2(14) . 7_666
O122 K8 O6W 103.3(12) 7_666 7_666
O7W K8 O6W 69.7(8) 6_556 7_666
O7W K8 O6W 69.7(8) . 7_666
O88 K8 O3W 69.2(11) . .
O122 K8 O3W 164.3(15) 7_666 .
O7W K8 O3W 67.7(8) 6_556 .
O7W K8 O3W 67.7(8) . .
O6W K8 O3W 61.0(12) 7_666 .
O88 K8 O2W 63.0(9) . 5_766
O122 K8 O2W 63.5(10) 7_666 5_766
O7W K8 O2W 113.1(8) 6_556 5_766
O7W K8 O2W 113.1(8) . 5_766
O6W K8 O2W 166.8(14) 7_666 5_766
O3W K8 O2W 132.2(13) . 5_766
O88 K8 W12 129.6(10) . 7_666
O122 K8 W12 26.0(2) 7_666 7_666
O7W K8 W12 82.3(7) 6_556 7_666
O7W K8 W12 128.8(9) . 7_666
O6W K8 W12 94.7(9) 7_666 7_666
O3W K8 W12 146.2(8) . 7_666
O2W K8 W12 73.4(8) 5_766 7_666
O88 K8 W12 129.6(10) . 4_665
O122 K8 W12 26.0(2) 7_666 4_665
O7W K8 W12 128.8(9) 6_556 4_665
O7W K8 W12 82.3(7) . 4_665
O6W K8 W12 94.7(9) 7_666 4_665
O3W K8 W12 146.2(8) . 4_665
O2W K8 W12 73.4(8) 5_766 4_665
W12 K8 W12 49.6(4) 7_666 4_665
O88 K8 W8 24.31(16) . 6_556
O122 K8 W8 123.2(10) 7_666 6_556
O7W K8 W8 70.1(7) 6_556 6_556
O7W K8 W8 114.0(9) . 6_556
O6W K8 W8 125.6(10) 7_666 6_556
O3W K8 W8 70.7(8) . 6_556
O2W K8 W8 66.0(7) 5_766 6_556
W12 K8 W8 114.4(5) 7_666 6_556
W12 K8 W8 139.3(9) 4_665 6_556
O88 K8 W8 24.31(16) . .
O122 K8 W8 123.2(10) 7_666 .
O7W K8 W8 114.0(9) 6_556 .
O7W K8 W8 70.1(7) . .
O6W K8 W8 125.6(10) 7_666 .
O3W K8 W8 70.7(8) . .
O2W K8 W8 66.0(7) 5_766 .
W12 K8 W8 139.3(9) 7_666 .
W12 K8 W8 114.4(5) 4_665 .
W8 K8 W8 48.6(3) 6_556 .
O88 K8 K4 69.3(6) . 6_556
O122 K8 K4 73.7(7) 7_666 6_556
O7W K8 K4 68.2(6) 6_556 6_556
O7W K8 K4 156.0(10) . 6_556
O6W K8 K4 134.0(4) 7_666 6_556
O3W K8 K4 116.4(7) . 6_556
O2W K8 K4 45.2(3) 5_766 6_556
W12 K8 K4 62.2(4) 7_666 6_556
W12 K8 K4 97.3(7) 4_665 6_556
W8 K8 K4 52.5(3) 6_556 6_556
W8 K8 K4 88.5(6) . 6_556
O12W K9 O12W 80(3) . 6
O12W K9 O22 105(2) . .
O12W K9 O22 105(2) 6 .
O12W K9 O11 137.5(18) . 5_765
O12W K9 O11 137.5(18) 6 5_765
O22 K9 O11 85.9(14) . 5_765
O12W K9 O66 95(2) . 5_765
O12W K9 O66 95(2) 6 5_765
O22 K9 O66 153.5(18) . 5_765
O11 K9 O66 67.6(12) 5_765 5_765
O12W K9 K5 128(2) . 2_765
O12W K9 K5 48.0(16) 6 2_765
O22 K9 K5 93.4(7) . 2_765
O11 K9 K5 91.2(7) 5_765 2_765
O66 K9 K5 87.3(7) 5_765 2_765
O12W K9 K5 48.0(16) . 5_765
O12W K9 K5 128(2) 6 5_765
O22 K9 K5 93.4(7) . 5_765
O11 K9 K5 91.2(7) 5_765 5_765
O66 K9 K5 87.3(7) 5_765 5_765
K5 K9 K5 172.9(14) 2_765 5_765
O12W K9 K11 58.7(19) . 5_765
O12W K9 K11 58.7(19) 6 5_765
O22 K9 K11 156.7(19) . 5_765
O11 K9 K11 117.3(17) 5_765 5_765
O66 K9 K11 49.8(12) 5_765 5_765
K5 K9 K11 86.5(7) 2_765 5_765
K5 K9 K11 86.5(7) 5_765 5_765
O12W K9 W2 81.2(18) . 6
O12W K9 W2 113(2) 6 6
O22 K9 W2 26.7(3) . 6
O11 K9 W2 95.0(11) 5_765 6
O66 K9 W2 150.1(8) 5_765 6
K5 K9 W2 118.3(10) 2_765 6
K5 K9 W2 68.2(5) 5_765 6
K11 K9 W2 139.5(12) 5_765 6
O12W K9 W2 113(2) . .
O12W K9 W2 81.2(18) 6 .
O22 K9 W2 26.7(3) . .
O11 K9 W2 95.0(11) 5_765 .
O66 K9 W2 150.1(8) 5_765 .
K5 K9 W2 68.2(5) 2_765 .
K5 K9 W2 118.3(10) 5_765 .
K11 K9 W2 139.5(12) 5_765 .
W2 K9 W2 50.2(5) 6 .
O12W K9 K1 131.8(19) . .
O12W K9 K1 131.8(19) 6 .
O22 K9 K1 41.1(8) . .
O11 K9 K1 44.9(8) 5_765 .
O66 K9 K1 112.4(12) 5_765 .
K5 K9 K1 93.2(7) 2_765 .
K5 K9 K1 93.2(7) 5_765 .
K11 K9 K1 162.2(16) 5_765 .
W2 K9 K1 54.9(6) 6 .
W2 K9 K1 54.9(6) . .
O10W K10 O10W 77(3) . 6_556
O10W K10 O2P4 106.2(13) . .
O10W K10 O2P4 144.7(18) 6_556 .
O10W K10 O2P4 144.7(18) . 6_556
O10W K10 O2P4 106.2(13) 6_556 6_556
O2P4 K10 O2P4 51.0(9) . 6_556
O10W K10 O3P3 144.6(18) . 6_556
O10W K10 O3P3 105.6(14) 6_556 6_556
O2P4 K10 O3P3 91.6(11) . 6_556
O2P4 K10 O3P3 69.6(8) 6_556 6_556
O10W K10 O3P3 105.6(14) . .
O10W K10 O3P3 144.6(18) 6_556 .
O2P4 K10 O3P3 69.6(8) . .
O2P4 K10 O3P3 91.6(11) 6_556 .
O3P3 K10 O3P3 51.9(10) 6_556 .
O10W K10 P3 128.7(15) . .
O10W K10 P3 128.7(15) 6_556 .
O2P4 K10 P3 77.3(9) . .
O2P4 K10 P3 77.3(9) 6_556 .
O3P3 K10 P3 26.1(5) 6_556 .
O3P3 K10 P3 26.1(5) . .
O10W K10 P4 128.5(15) . .
O10W K10 P4 128.5(15) 6_556 .
O2P4 K10 P4 25.5(5) . .
O2P4 K10 P4 25.5(5) 6_556 .
O3P3 K10 P4 78.1(9) 6_556 .
O3P3 K10 P4 78.1(9) . .
P3 K10 P4 74.0(8) . .
O10W K10 Sn3 102.8(16) . 6_556
O10W K10 Sn3 66.0(13) 6_556 6_556
O2P4 K10 Sn3 79.2(9) . 6_556
O2P4 K10 Sn3 51.7(6) 6_556 6_556
O3P3 K10 Sn3 110.6(7) 6_556 6_556
O3P3 K10 Sn3 142.5(12) . 6_556
P3 K10 Sn3 127.5(9) . 6_556
P4 K10 Sn3 65.0(7) . 6_556
O10W K10 Sn3 66.0(13) . .
O10W K10 Sn3 102.8(16) 6_556 .
O2P4 K10 Sn3 51.7(6) . .
O2P4 K10 Sn3 79.2(9) 6_556 .
O3P3 K10 Sn3 142.5(12) 6_556 .
O3P3 K10 Sn3 110.6(7) . .
P3 K10 Sn3 127.5(9) . .
P4 K10 Sn3 65.0(7) . .
Sn3 K10 Sn3 60.5(7) 6_556 .
O10W K10 Sn3 102.5(15) . 8_656
O10W K10 Sn3 65.9(13) 6_556 8_656
O2P4 K10 Sn3 142.1(12) . 8_656
O2P4 K10 Sn3 111.0(7) 6_556 8_656
O3P3 K10 Sn3 51.4(7) 6_556 8_656
O3P3 K10 Sn3 79.3(9) . 8_656
P3 K10 Sn3 65.5(7) . 8_656
P4 K10 Sn3 128.0(9) . 8_656
Sn3 K10 Sn3 117.8(6) 6_556 8_656
Sn3 K10 Sn3 166.1(11) . 8_656
O10W K10 Sn3 65.9(13) . 3_655
O10W K10 Sn3 102.5(15) 6_556 3_655
O2P4 K10 Sn3 111.0(7) . 3_655
O2P4 K10 Sn3 142.1(12) 6_556 3_655
O3P3 K10 Sn3 79.3(9) 6_556 3_655
O3P3 K10 Sn3 51.4(7) . 3_655
P3 K10 Sn3 65.5(7) . 3_655
P4 K10 Sn3 128.0(9) . 3_655
Sn3 K10 Sn3 166.1(11) 6_556 3_655
Sn3 K10 Sn3 117.8(6) . 3_655
Sn3 K10 Sn3 60.0(7) 8_656 3_655
O66 K11 O12W 91(2) . 5_765
O66 K11 O12W 91(2) . 2_765
O12W K11 O12W 64(3) 5_765 2_765
O66 K11 O46 49.6(10) . .
O12W K11 O46 106.7(16) 5_765 .
O12W K11 O46 140(2) 2_765 .
O66 K11 O46 49.6(10) . 6
O12W K11 O46 140(2) 5_765 6
O12W K11 O46 106.7(16) 2_765 6
O46 K11 O46 53.7(10) . 6
O66 K11 K9 57.6(13) . 5_765
O12W K11 K9 44.7(16) 5_765 5_765
O12W K11 K9 44.7(16) 2_765 5_765
O46 K11 K9 99.9(15) . 5_765
O46 K11 K9 99.9(15) 6 5_765
O66 K11 W6 26.6(4) . 6
O12W K11 W6 111(2) 5_765 6
O12W K11 W6 85.2(16) 2_765 6
O46 K11 W6 61.1(10) . 6
O46 K11 W6 30.3(5) 6 6
K9 K11 W6 69.6(11) 5_765 6
O66 K11 W6 26.6(4) . .
O12W K11 W6 85.2(16) 5_765 .
O12W K11 W6 111(2) 2_765 .
O46 K11 W6 30.3(5) . .
O46 K11 W6 61.1(10) 6 .
K9 K11 W6 69.6(11) 5_765 .
W6 K11 W6 49.8(7) 6 .
O66 K11 K5 68.1(9) . 6
O12W K11 K5 84.3(17) 5_765 6
O12W K11 K5 29.5(14) 2_765 6
O46 K11 K5 116.2(13) . 6
O46 K11 K5 77.5(7) 6 6
K9 K11 K5 46.7(5) 5_765 6
W6 K11 K5 56.6(5) 6 6
W6 K11 K5 93.5(10) . 6
O66 K11 K5 68.1(9) . .
O12W K11 K5 29.5(14) 5_765 .
O12W K11 K5 84.3(17) 2_765 .
O46 K11 K5 77.5(7) . .
O46 K11 K5 116.2(13) 6 .
K9 K11 K5 46.7(5) 5_765 .
W6 K11 K5 93.5(10) 6 .
W6 K11 K5 56.6(5) . .
K5 K11 K5 93.5(10) 6 .
K4 O2W K4 172.0(11) 5_766 2_765
K4 O2W K8 87.3(5) 5_766 5_766
K4 O2W K8 87.3(5) 2_765 5_766
K4 O4W K7 105.0(9) . .
K2 O7W K8 108.8(11) . .
K7 O9W K5 97.3(12) . .
K7 O9W K4 91.8(11) . .
K5 O9W K4 170.4(13) . .
Sn4 O2SN K5 130(3) . 4_565
K9 O12W K5 86(2) . 5_765
K9 O12W K11 77(2) . 5_765
K5 O12W K11 115(3) 5_765 5_765

loop_
_geom_bond_atom_site_label_1
_geom_bond_atom_site_label_2
_geom_bond_distance
_geom_bond_site_symmetry_2
W1 O1T 1.715(19) .
W1 O12 1.878(17) .
W1 O13 1.880(16) .
W1 O11 1.946(12) .
W1 O16 2.023(17) .
W1 O1P1 2.320(16) .
W1 K1 3.7756(11) .
W1 K7 4.09(2) .
W2 O2T 1.740(17) .
W2 O24 1.833(16) .
W2 O23 1.838(17) .
W2 O22 1.936(11) .
W2 O12 2.002(17) .
W2 O2P1 2.278(14) .
W2 K1 3.7935(11) .
W2 K9 3.97(4) .
W2 K7 4.10(2) .
W3 O3 1.731(18) .
W3 O3T 1.756(18) .
W3 O35 1.914(17) .
W3 O13 1.962(15) .
W3 O23 2.051(17) .
W3 O3P1 2.171(18) .
W3 K2 3.758(7) .
W4 O4T 1.727(19) .
W4 O46 1.850(17) .
W4 O45 1.859(17) .
W4 O44 1.968(12) .
W4 O24 1.990(16) 3_645
W4 O1P2 2.300(16) .
W5 O5T 1.724(17) .
W5 O5 1.761(19) .
W5 O35 1.883(17) 3_645
W5 O56 1.962(17) .
W5 O45 2.033(16) .
W5 O2P2 2.185(18) .
W5 K3 3.675(7) .
W5 K2 3.854(7) 3_645
W6 O6T 1.721(17) .
W6 O16 1.824(17) .
W6 O56 1.895(18) .
W6 O66 1.912(12) .
W6 O46 2.011(17) .
W6 O3P2 2.273(18) .
W6 K3 3.738(8) .
W6 K11 3.98(5) .
W7 O7T 1.731(18) .
W7 O79 1.859(18) .
W7 O78 1.908(15) .
W7 O77 1.927(11) .
W7 O712 1.928(17) 3_655
W7 O1P3 2.285(14) .
W7 K4 3.783(7) .
W7 K12 3.85(2) 3_655
W7 K4 4.128(7) 2_765
W8 O8T 1.737(19) .
W8 O89 1.836(17) .
W8 O810 1.875(16) .
W8 O88 1.945(12) .
W8 O78 1.965(15) .
W8 O2P3 2.280(15) .
W8 K4 3.649(7) .
W8 K8 4.09(3) .
W9 O9T 1.733(19) .
W9 O9 1.775(16) .
W9 O911 1.886(17) .
W9 O79 1.983(18) .
W9 O89 2.067(17) .
W9 O3P3 2.163(19) .
W9 K3 3.565(7) .
W9 K12 3.749(17) 3_655
W10 O10T 1.731(18) .
W10 O101 1.845(18) .
W10 O810 1.928(16) .
W10 O100 1.944(11) .
W10 O102 1.954(17) .
W10 O1P4 2.296(16) .
W10 K2 3.643(7) 3_645
W11 O11T 1.71(2) .
W11 O11H 1.808(19) .
W11 O911 1.915(17) .
W11 O112 1.957(16) .
W11 O101 2.057(17) .
W11 O2P4 2.179(17) .
W11 K3 3.638(8) .
W11 K12 3.706(18) .
W12 O12T 1.753(18) .
W12 O112 1.859(16) .
W12 O102 1.912(17) .
W12 O712 1.919(17) .
W12 O122 1.929(13) .
W12 O3P4 2.294(17) .
W12 K2 3.717(7) 3_645
W12 K12 3.84(2) .
W12 K8 4.00(3) 3_645
P1 O1P1 1.52(2) .
P1 O3P1 1.530(19) .
P1 O3P1 1.530(19) 6
P1 O2P1 1.58(2) .
P1 K6 3.38(3) .
P2 O2P2 1.480(18) .
P2 O2P2 1.480(18) 6
P2 O1P2 1.53(2) .
P2 O3P2 1.61(3) .
P2 K6 3.35(3) 3_645
P3 O3P3 1.519(19) .
P3 O3P3 1.519(19) 6_556
P3 O2P3 1.56(2) .
P3 O1P3 1.58(2) .
P3 K10 3.43(4) .
P3 K12 3.54(2) 8_656
P3 K12 3.54(2) 3_655
P4 O2P4 1.505(17) .
P4 O2P4 1.505(17) 6_556
P4 O1P4 1.53(2) .
P4 O3P4 1.57(3) .
P4 K10 3.45(4) .
P4 K12 3.51(2) 6_556
P4 K12 3.51(2) .
Sn1 O5 2.33(2) .
Sn1 O3T 2.38(2) .
Sn1 Sn2 3.18(2) .
Sn1 K6 3.98(2) .
Sn1 K6 3.98(2) 3_645
Sn2 O3T 2.18(2) .
Sn2 O5 2.19(2) .
Sn2 K3 4.166(18) .
Sn3 O11H 2.11(2) .
Sn3 O9 2.16(2) 4_565
Sn3 K10 3.94(3) .
Sn3 K10 3.97(4) 7_566
Sn4 O2SN 1.71(6) .
Sn4 O11H 2.04(3) .
Sn4 O9 2.10(3) 4_565
K12 K12 2.56(4) 6_556
K12 O11H 2.73(3) .
K12 O9 2.77(3) 4_565
K12 O712 2.82(3) .
K12 O2P4 2.99(2) .
K12 O3P3 3.00(2) 4_565
K12 O3P4 3.07(3) .
K12 O1P3 3.09(3) 7_566
K12 O112 3.20(3) .
K12 O79 3.27(3) 4_565
K12 P3 3.54(2) 7_566
O1T K5 2.75(2) .
O1T K7 3.13(2) .
O2T K5 2.770(18) 2_765
O2T K7 2.98(2) .
O3 K2 2.664(19) .
O5T K3 2.701(17) .
O5T K2 2.771(17) 3_645
O6T K5 2.756(18) .
O6T K3 3.015(19) .
O7T K4 2.667(18) 2_765
O7T K4 3.000(19) .
O8T K4 2.726(19) .
O9 Sn4 2.10(3) 3_655
O9 Sn3 2.16(2) 3_655
O9 K12 2.77(3) 3_655
O9T K3 2.750(19) .
O9T K5 2.78(2) .
O10T K2 2.733(19) 3_645
O11 W1 1.946(12) 6
O11 K9 2.85(5) 5_765
O11 K1 2.99(2) .
O11T K3 2.85(2) .
O1P1 W1 2.320(16) 6
O12 K1 2.779(17) .
O12 K7 3.34(3) .
O12T K4 2.763(19) 3_645
O12T K2 2.891(19) 3_645
O1P2 W4 2.300(16) 6
O1P3 W7 2.285(14) 6_556
O1P3 K12 3.09(3) 3_655
O1P3 K12 3.09(3) 8_656
O1P4 W10 2.295(16) 6_556
O2P1 W2 2.278(14) 6
O22 W2 1.936(11) 6
O22 K9 2.80(5) .
O22 K1 2.81(2) .
O2P2 K6 2.81(3) 3_645
O2P3 W8 2.280(15) 6_556
O24 W4 1.990(16) 4_665
O2P4 K10 2.88(4) .
O3P1 K6 2.81(3) .
O3P2 W6 2.273(18) 6
O3P3 K10 2.89(4) .
O3P3 K12 3.00(2) 3_655
O3P4 W12 2.294(17) 6_556
O3P4 K12 3.07(3) 6_556
O35 W5 1.883(17) 4_665
O35 K2 3.241(19) .
O44 W4 1.968(12) 6
O46 K11 3.41(5) .
O56 K3 2.880(19) .
O66 W6 1.912(12) 6
O66 K11 2.87(6) .
O66 K9 3.17(5) 5_765
O77 W7 1.927(11) 6_556
O78 K4 2.810(17) .
O79 K12 3.27(3) 3_655
O88 W8 1.945(12) 6_556
O88 K8 2.75(4) .
O89 K3 3.034(19) .
O100 W10 1.944(11) 6_556
O101 K3 3.086(19) .
O102 K2 2.945(19) 3_645
O122 W12 1.929(13) 6_556
O122 K8 2.79(4) 3_645
O712 W7 1.929(17) 4_565
O911 K3 3.164(19) .
K1 O12 2.779(17) 6
K1 O12 2.779(17) 2_765
K1 O12 2.779(17) 5_765
K1 O22 2.81(2) 5_765
K1 O11 2.99(2) 5_765
K1 W1 3.7756(11) 2_765
K1 W1 3.7756(11) 6
K1 W1 3.7756(11) 5_765
K2 O10T 2.733(19) 4_665
K2 O5T 2.771(17) 4_665
K2 O7W 2.81(3) .
K2 O1W 2.88(2) 4_665
K2 O12T 2.892(19) 4_665
K2 O102 2.945(19) 4_665
K2 W10 3.643(7) 4_665
K2 W12 3.717(7) 4_665
K2 W5 3.854(7) 4_665
K3 O5W 2.69(3) .
K4 O7T 2.667(18) 2_765
K4 O4W 2.73(3) .
K4 O12T 2.763(19) 4_665
K4 O2W 2.958(9) 5_766
K4 O9W 3.27(4) .
K4 W7 4.128(7) 2_765
K4 K8 4.16(2) .
K5 O12W 2.67(7) 5_765
K5 O2T 2.770(18) 2_765
K5 O8W 2.83(4) 3_655
K5 O9W 3.01(4) .
K5 O2SN 3.14(6) 3_655
K5 K9 3.583(10) 5_765
K5 K7 4.456(9) .
K5 K11 4.91(4) .
K6 O3P1 2.81(3) 6
K6 O2P2 2.81(3) 4_665
K6 O2P2 2.81(3) 7_665
K6 P2 3.35(3) 7_665
K6 Sn1 3.98(2) 6
K6 Sn1 3.98(2) 4_665
K6 Sn1 3.98(2) 7_665
K7 O4W 2.88(3) 2_765
K7 O4W 2.88(3) .
K7 O9W 2.93(4) .
K7 O9W 2.93(4) 2_765
K7 O2T 2.98(2) 2_765
K7 O1T 3.13(2) 2_765
K7 O12 3.34(3) 2_765
K8 O122 2.79(4) 7_666
K8 O7W 3.02(3) 6_556
K8 O7W 3.02(3) .
K8 O6W 3.05(5) 7_666
K8 O3W 3.06(5) .
K8 O2W 3.07(4) 5_766
K8 W12 4.00(3) 7_666
K8 W12 4.00(3) 4_665
K8 W8 4.09(3) 6_556
K8 K4 4.16(2) 6_556
K9 O12W 2.59(8) .
K9 O12W 2.59(8) 6
K9 O11 2.85(5) 5_765
K9 O66 3.17(5) 5_765
K9 K5 3.583(10) 2_765
K9 K5 3.583(10) 5_765
K9 K11 3.59(7) 5_765
K9 W2 3.97(4) 6
K10 O10W 2.56(6) .
K10 O10W 2.56(6) 6_556
K10 O2P4 2.88(4) 6_556
K10 O3P3 2.89(4) 6_556
K10 Sn3 3.94(3) 6_556
K10 Sn3 3.97(4) 8_656
K10 Sn3 3.97(4) 3_655
K11 O12W 3.15(9) 5_765
K11 O12W 3.15(9) 2_765
K11 O46 3.41(5) 6
K11 K9 3.59(7) 5_765
K11 W6 3.98(5) 6
K11 K5 4.91(4) 6
O1W K2 2.88(2) 3_645
O2W K4 2.958(9) 5_766
O2W K4 2.958(9) 2_765
O2W K8 3.07(4) 5_766
O6W K8 3.05(5) 3_645
O8W K5 2.83(4) 4_565
O2SN K5 3.14(6) 4_565
O12W K5 2.67(7) 5_765
O12W K11 3.15(9) 5_765
